data_7111884
loop_
_publ_author_name
'Li Cao'
'Jun Tao'
'Qian Gao'
'Tao Liu'
'Zhengcai Xia'
'Dongfeng Li'

_publ_section_title
;
 Selective on/off switching at room temperature of a magnetic bistable
 {Fe2Co2} complex with single crystal-to-single crystal transformation via
 intramolecular electron transfer
;
_journal_name_full Chem.Commun.
_journal_page_first 1665
_journal_paper_doi 10.1039/c3cc48116f
_journal_volume 50
_journal_year 2014
_chemical_formula_sum 'C90 H92 B2 Cl2 Co2 Fe2 N26 O26'
_chemical_formula_weight 2275.98
_chemical_name_systematic
; 
 ? 
;
_space_group_IT_number 14
_symmetry_cell_setting monoclinic
_symmetry_space_group_name_Hall '-P 2ybc'
_symmetry_space_group_name_H-M 'P 1 21/c 1'
_atom_sites_solution_hydrogens geom
_atom_sites_solution_primary direct
_atom_sites_solution_secondary difmap
_audit_creation_method SHELXL-97
_cell_angle_alpha 90.00
_cell_angle_beta 119.458(4)
_cell_angle_gamma 90.00
_cell_formula_units_Z 2
_cell_length_a 15.6722(11)
_cell_length_b 17.9250(12)
_cell_length_c 20.6405(11)
_cell_measurement_reflns_used 9847
_cell_measurement_temperature 100(2)
_cell_measurement_theta_max 30.37
_cell_measurement_theta_min 2.27
_cell_volume 5048.8(6)
_computing_cell_refinement 'Bruker SAINT'
_computing_data_collection 'Bruker APEX2'
_computing_data_reduction 'Bruker SAINT'
_computing_molecular_graphics 'Bruker SHELXTL'
_computing_publication_material 'Bruker SHELXTL'
_computing_structure_refinement 'SHELXL-97 (Sheldrick, 2008)'
_computing_structure_solution 'SHELXS-97 (Sheldrick, 2008)'
_diffrn_ambient_temperature 100(2)
_diffrn_measured_fraction_theta_full 0.996
_diffrn_measured_fraction_theta_max 0.996
_diffrn_measurement_device_type 'Bruker APEX-II CCD'
_diffrn_measurement_method '\f and \w scans'
_diffrn_radiation_monochromator graphite
_diffrn_radiation_source 'fine-focus sealed tube'
_diffrn_radiation_type MoK\a
_diffrn_radiation_wavelength 0.71073
_diffrn_reflns_av_R_equivalents 0.0261
_diffrn_reflns_av_sigmaI/netI 0.0236
_diffrn_reflns_limit_h_max 18
_diffrn_reflns_limit_h_min -18
_diffrn_reflns_limit_k_max 21
_diffrn_reflns_limit_k_min -21
_diffrn_reflns_limit_l_max 24
_diffrn_reflns_limit_l_min -24
_diffrn_reflns_number 34637
_diffrn_reflns_theta_full 25.00
_diffrn_reflns_theta_max 25.00
_diffrn_reflns_theta_min 1.49
_exptl_absorpt_coefficient_mu 0.745
_exptl_absorpt_correction_T_max 0.9428
_exptl_absorpt_correction_T_min 0.7804
_exptl_absorpt_correction_type multi-scan
_exptl_absorpt_process_details 'Bruker SADABS'
_exptl_crystal_colour green
_exptl_crystal_density_diffrn 1.497
_exptl_crystal_density_method 'not measured'
_exptl_crystal_description needle
_exptl_crystal_F_000 2344
_exptl_crystal_size_max 0.35
_exptl_crystal_size_mid 0.12
_exptl_crystal_size_min 0.08
_refine_diff_density_max 1.020
_refine_diff_density_min -0.608
_refine_diff_density_rms 0.064
_refine_ls_extinction_method none
_refine_ls_goodness_of_fit_ref 1.018
_refine_ls_hydrogen_treatment mixed
_refine_ls_matrix_type full
_refine_ls_number_parameters 680
_refine_ls_number_reflns 8863
_refine_ls_number_restraints 0
_refine_ls_restrained_S_all 1.018
_refine_ls_R_factor_all 0.0412
_refine_ls_R_factor_gt 0.0326
_refine_ls_shift/su_max 0.001
_refine_ls_shift/su_mean 0.000
_refine_ls_structure_factor_coef Fsqd
_refine_ls_weighting_details 'calc w=1/[\s^2^(Fo^2^)+(0.0454P)^2^+7.1875P] where P=(Fo^2^+2Fc^2^)/3'
_refine_ls_weighting_scheme calc
_refine_ls_wR_factor_gt 0.0873
_refine_ls_wR_factor_ref 0.0951
_reflns_number_gt 7591
_reflns_number_total 8863
_reflns_threshold_expression >2sigma(I)
_cod_data_source_file c3cc48116f.txt
_cod_data_source_block 1.2MeOH
_cod_original_sg_symbol_H-M P2(1)/c
_cod_database_code 7111884

loop_
_symmetry_equiv_pos_as_xyz
'x, y, z'
'-x, y+1/2, -z+1/2'
'-x, -y, -z'
'x, -y-1/2, z-1/2'

loop_
_atom_site_label
_atom_site_type_symbol
_atom_site_fract_x
_atom_site_fract_y
_atom_site_fract_z
_atom_site_U_iso_or_equiv
_atom_site_adp_type
_atom_site_occupancy
_atom_site_symmetry_multiplicity
_atom_site_calc_flag
_atom_site_refinement_flags
Co1 Co 0.24928(2) 0.501397(16) 0.619506(16) 0.01433(9) Uani 1 1 d .
Fe1 Fe -0.03743(2) 0.579411(18) 0.634959(17) 0.01505(9) Uani 1 1 d .
O1 O 0.59737(14) 0.38645(10) 0.52822(11) 0.0326(4) Uani 1 1 d .
O2 O 0.55410(13) 0.27806(9) 0.55840(10) 0.0239(4) Uani 1 1 d .
O3 O 0.23406(14) 0.11964(9) 0.62884(11) 0.0302(4) Uani 1 1 d .
O4 O 0.11998(13) 0.14947(9) 0.66110(10) 0.0241(4) Uani 1 1 d .
O5 O 0.21930(14) 0.87559(10) 0.53369(10) 0.0317(4) Uani 1 1 d .
O6 O 0.29655(12) 0.87275(9) 0.65850(9) 0.0208(4) Uani 1 1 d .
O7 O 0.61267(12) 0.66527(9) 0.93658(9) 0.0235(4) Uani 1 1 d .
O8 O 0.64279(13) 0.54398(10) 0.96706(10) 0.0301(4) Uani 1 1 d .
N1 N 0.15106(14) 0.53484(11) 0.64003(10) 0.0176(4) Uani 1 1 d .
N2 N -0.15681(14) 0.51672(11) 0.48048(11) 0.0186(4) Uani 1 1 d .
N3 N -0.0378(2) 0.42310(15) 0.69452(18) 0.0496(7) Uani 1 1 d .
N4 N -0.03480(14) 0.68043(11) 0.59370(11) 0.0190(4) Uani 1 1 d .
N5 N -0.05451(15) 0.74256(11) 0.62169(12) 0.0235(5) Uani 1 1 d .
N6 N 0.03361(14) 0.62510(12) 0.73610(11) 0.0211(4) Uani 1 1 d .
N7 N 0.00640(15) 0.69342(12) 0.74843(11) 0.0237(5) Uani 1 1 d .
N8 N -0.16136(14) 0.60903(11) 0.63372(11) 0.0195(4) Uani 1 1 d .
N9 N -0.16950(14) 0.67958(12) 0.65498(11) 0.0224(4) Uani 1 1 d .
N10 N 0.34872(14) 0.46070(10) 0.60022(10) 0.0158(4) Uani 1 1 d .
N11 N 0.23152(13) 0.39861(10) 0.63746(10) 0.0158(4) Uani 1 1 d .
N12 N 0.26461(13) 0.60499(11) 0.60063(10) 0.0163(4) Uani 1 1 d .
N13 N 0.34928(13) 0.52533(10) 0.71991(10) 0.0150(4) Uani 1 1 d .
C1 C 0.07867(17) 0.55368(12) 0.63755(12) 0.0157(5) Uani 1 1 d .
C2 C -0.10931(16) 0.54101(12) 0.53968(13) 0.0171(5) Uani 1 1 d .
C3 C -0.03819(18) 0.48299(15) 0.67378(15) 0.0264(6) Uani 1 1 d .
C4 C -0.00833(18) 0.70348(15) 0.54480(14) 0.0249(5) Uani 1 1 d .
H4 H 0.0089 0.6715 0.5164 0.030 Uiso 1 1 calc R
C5 C -0.0095(2) 0.78126(16) 0.54122(16) 0.0327(6) Uani 1 1 d .
H5 H 0.0064 0.8119 0.5111 0.039 Uiso 1 1 calc R
C6 C -0.03858(19) 0.80358(14) 0.59041(16) 0.0318(6) Uani 1 1 d .
H6 H -0.0464 0.8539 0.6011 0.038 Uiso 1 1 calc R
C7 C 0.10856(18) 0.60307(16) 0.80081(14) 0.0275(6) Uani 1 1 d .
H7 H 0.1425 0.5572 0.8085 0.033 Uiso 1 1 calc R
C8 C 0.1302(2) 0.65677(17) 0.85554(15) 0.0332(6) Uani 1 1 d .
H8 H 0.1796 0.6547 0.9064 0.040 Uiso 1 1 calc R
C9 C 0.06391(19) 0.71368(17) 0.81974(15) 0.0308(6) Uani 1 1 d .
H9 H 0.0597 0.7591 0.8417 0.037 Uiso 1 1 calc R
C10 C -0.24490(17) 0.57396(15) 0.61678(13) 0.0233(5) Uani 1 1 d .
H10 H -0.2596 0.5238 0.6000 0.028 Uiso 1 1 calc R
C11 C -0.30757(18) 0.62155(15) 0.62731(14) 0.0263(6) Uani 1 1 d .
H11 H -0.3713 0.6106 0.6194 0.032 Uiso 1 1 calc R
C12 C -0.25727(18) 0.68733(16) 0.65156(14) 0.0273(6) Uani 1 1 d .
H12 H -0.2803 0.7311 0.6639 0.033 Uiso 1 1 calc R
C13 C 0.41157(17) 0.49988(13) 0.58728(12) 0.0178(5) Uani 1 1 d .
H13 H 0.4101 0.5528 0.5885 0.021 Uiso 1 1 calc R
C14 C 0.47843(17) 0.46511(13) 0.57224(12) 0.0185(5) Uani 1 1 d .
H14 H 0.5232 0.4938 0.5640 0.022 Uiso 1 1 calc R
C15 C 0.47977(17) 0.38768(13) 0.56925(12) 0.0186(5) Uani 1 1 d .
C16 C 0.41448(17) 0.34697(13) 0.58274(12) 0.0183(5) Uani 1 1 d .
H16 H 0.4142 0.2940 0.5812 0.022 Uiso 1 1 calc R
C17 C 0.34993(16) 0.38519(12) 0.59848(12) 0.0165(5) Uani 1 1 d .
C18 C 0.27979(16) 0.34971(13) 0.61676(12) 0.0169(5) Uani 1 1 d .
C19 C 0.26483(16) 0.27355(13) 0.61661(12) 0.0181(5) Uani 1 1 d .
H19 H 0.2982 0.2397 0.6014 0.022 Uiso 1 1 calc R
C20 C 0.20018(17) 0.24761(13) 0.63912(13) 0.0190(5) Uani 1 1 d .
C21 C 0.15214(17) 0.29817(13) 0.66113(13) 0.0197(5) Uani 1 1 d .
H21 H 0.1087 0.2811 0.6776 0.024 Uiso 1 1 calc R
C22 C 0.16842(17) 0.37353(13) 0.65870(13) 0.0188(5) Uani 1 1 d .
H22 H 0.1343 0.4083 0.6723 0.023 Uiso 1 1 calc R
C23 C 0.55052(17) 0.35139(14) 0.54966(13) 0.0216(5) Uani 1 1 d .
C24 C 0.61739(19) 0.23849(14) 0.53590(15) 0.0264(6) Uani 1 1 d .
H24A H 0.6869 0.2517 0.5694 0.032 Uiso 1 1 calc R
H24B H 0.5999 0.2523 0.4844 0.032 Uiso 1 1 calc R
C25 C 0.6019(2) 0.15617(15) 0.54070(17) 0.0336(6) Uani 1 1 d .
H25A H 0.5322 0.1443 0.5098 0.050 Uiso 1 1 calc R
H25B H 0.6234 0.1427 0.5925 0.050 Uiso 1 1 calc R
H25C H 0.6399 0.1280 0.5230 0.050 Uiso 1 1 calc R
C26 C 0.18733(18) 0.16468(13) 0.64171(13) 0.0217(5) Uani 1 1 d .
C27 C 0.1038(2) 0.07087(14) 0.67129(15) 0.0276(6) Uani 1 1 d .
H27A H 0.0750 0.0672 0.7044 0.033 Uiso 1 1 calc R
H27B H 0.1673 0.0442 0.6953 0.033 Uiso 1 1 calc R
C28 C 0.0362(2) 0.03497(16) 0.59782(17) 0.0382(7) Uani 1 1 d .
H28A H 0.0680 0.0337 0.5671 0.057 Uiso 1 1 calc R
H28B H -0.0246 0.0638 0.5723 0.057 Uiso 1 1 calc R
H28C H 0.0212 -0.0160 0.6061 0.057 Uiso 1 1 calc R
C29 C 0.21367(17) 0.64037(13) 0.53545(13) 0.0199(5) Uani 1 1 d .
H29 H 0.1785 0.6120 0.4912 0.024 Uiso 1 1 calc R
C30 C 0.21122(17) 0.71711(13) 0.53126(13) 0.0207(5) Uani 1 1 d .
H30 H 0.1760 0.7414 0.4845 0.025 Uiso 1 1 calc R
C31 C 0.26081(17) 0.75867(13) 0.59617(13) 0.0189(5) Uani 1 1 d .
C32 C 0.31542(17) 0.72193(13) 0.66333(13) 0.0182(5) Uani 1 1 d .
H32 H 0.3508 0.7492 0.7083 0.022 Uiso 1 1 calc R
C33 C 0.31741(16) 0.64488(13) 0.66366(12) 0.0165(5) Uani 1 1 d .
C34 C 0.37525(16) 0.59876(13) 0.73025(12) 0.0167(5) Uani 1 1 d .
C35 C 0.45265(17) 0.62428(13) 0.79632(13) 0.0188(5) Uani 1 1 d .
H35 H 0.4704 0.6755 0.8026 0.023 Uiso 1 1 calc R
C36 C 0.50410(18) 0.57327(13) 0.85350(13) 0.0198(5) Uani 1 1 d .
C37 C 0.47427(18) 0.49939(13) 0.84328(14) 0.0215(5) Uani 1 1 d .
H37 H 0.5068 0.4643 0.8824 0.026 Uiso 1 1 calc R
C38 C 0.39702(17) 0.47729(13) 0.77592(13) 0.0190(5) Uani 1 1 d .
H38 H 0.3772 0.4265 0.7691 0.023 Uiso 1 1 calc R
C39 C 0.25595(17) 0.84228(13) 0.59151(13) 0.0202(5) Uani 1 1 d .
C40 C 0.29988(19) 0.95405(13) 0.66051(14) 0.0247(5) Uani 1 1 d .
H40A H 0.2334 0.9747 0.6423 0.030 Uiso 1 1 calc R
H40B H 0.3258 0.9731 0.6286 0.030 Uiso 1 1 calc R
C41 C 0.3660(2) 0.97620(15) 0.74003(14) 0.0294(6) Uani 1 1 d .
H41A H 0.4298 0.9519 0.7586 0.044 Uiso 1 1 calc R
H41B H 0.3366 0.9607 0.7703 0.044 Uiso 1 1 calc R
H41C H 0.3746 1.0305 0.7432 0.044 Uiso 1 1 calc R
C42 C 0.59189(18) 0.60042(14) 0.92369(13) 0.0219(5) Uani 1 1 d .
C43 C 0.7361(2) 0.56235(17) 1.03391(15) 0.0352(7) Uani 1 1 d .
H43A H 0.7655 0.6067 1.0240 0.042 Uiso 1 1 calc R
H43B H 0.7823 0.5201 1.0463 0.042 Uiso 1 1 calc R
C44 C 0.7200(3) 0.5779(2) 1.09802(17) 0.0501(8) Uani 1 1 d .
H44A H 0.6875 0.5350 1.1061 0.075 Uiso 1 1 calc R
H44B H 0.6786 0.6222 1.0873 0.075 Uiso 1 1 calc R
H44C H 0.7832 0.5866 1.1428 0.075 Uiso 1 1 calc R
B1 B -0.0811(2) 0.73311(17) 0.68343(17) 0.0254(6) Uani 1 1 d .
H1 H -0.0953 0.7822 0.6992 0.030 Uiso 1 1 d R
O1S O 0.1592(2) 0.90076(16) 0.73882(18) 0.0747(8) Uani 1 1 d .
H1S H 0.1025 0.9009 0.7335 0.112 Uiso 1 1 d R
C1S C 0.2039(3) 0.8309(2) 0.7677(2) 0.0540(9) Uani 1 1 d .
H1SA H 0.2149 0.8251 0.8185 0.065 Uiso 1 1 d R
H1SB H 0.1611 0.7907 0.7363 0.065 Uiso 1 1 d R
H1SC H 0.2667 0.8285 0.7684 0.065 Uiso 1 1 d R
Cl1 Cl 0.53484(4) 0.77843(3) 0.68865(3) 0.02251(13) Uani 1 1 d .
O9 O 0.46243(13) 0.82469(10) 0.63056(10) 0.0301(4) Uani 1 1 d .
O10 O 0.51957(15) 0.70179(10) 0.66531(12) 0.0372(5) Uani 1 1 d .
O11 O 0.52602(13) 0.78681(11) 0.75462(10) 0.0317(4) Uani 1 1 d .
O12 O 0.63122(13) 0.80275(10) 0.70466(10) 0.0280(4) Uani 1 1 d .

loop_
_atom_site_aniso_label
_atom_site_aniso_U_11
_atom_site_aniso_U_22
_atom_site_aniso_U_33
_atom_site_aniso_U_23
_atom_site_aniso_U_13
_atom_site_aniso_U_12
Co1 0.01441(16) 0.01234(16) 0.01649(16) -0.00221(11) 0.00778(13) -0.00032(12)
Fe1 0.01485(17) 0.01469(17) 0.01577(17) -0.00112(12) 0.00764(13) 0.00116(12)
O1 0.0396(11) 0.0242(10) 0.0527(12) 0.0074(9) 0.0371(10) 0.0038(8)
O2 0.0277(9) 0.0193(9) 0.0322(10) 0.0010(7) 0.0206(8) 0.0029(7)
O3 0.0384(11) 0.0149(9) 0.0489(12) 0.0014(8) 0.0305(10) 0.0004(8)
O4 0.0271(9) 0.0152(8) 0.0368(10) 0.0004(7) 0.0209(8) -0.0031(7)
O5 0.0449(11) 0.0177(9) 0.0213(9) 0.0033(7) 0.0078(8) 0.0007(8)
O6 0.0265(9) 0.0133(8) 0.0200(8) 0.0004(6) 0.0095(7) 0.0009(7)
O7 0.0259(9) 0.0181(9) 0.0241(9) -0.0008(7) 0.0105(7) -0.0039(7)
O8 0.0311(10) 0.0225(10) 0.0242(9) 0.0013(7) 0.0040(8) 0.0007(8)
N1 0.0178(10) 0.0138(10) 0.0200(10) -0.0018(8) 0.0084(8) -0.0004(8)
N2 0.0174(9) 0.0170(10) 0.0207(11) -0.0031(8) 0.0089(9) -0.0013(8)
N3 0.0466(16) 0.0329(15) 0.077(2) 0.0249(14) 0.0363(15) 0.0076(12)
N4 0.0156(9) 0.0181(10) 0.0220(10) -0.0014(8) 0.0084(8) 0.0014(8)
N5 0.0211(10) 0.0151(10) 0.0304(11) -0.0033(8) 0.0097(9) 0.0003(8)
N6 0.0178(10) 0.0280(11) 0.0180(10) -0.0026(8) 0.0091(8) 0.0000(8)
N7 0.0207(10) 0.0279(11) 0.0233(11) -0.0105(9) 0.0114(9) -0.0027(9)
N8 0.0207(10) 0.0186(10) 0.0194(10) -0.0033(8) 0.0100(8) 0.0008(8)
N9 0.0180(10) 0.0242(11) 0.0256(11) -0.0075(9) 0.0112(9) 0.0019(8)
N10 0.0179(9) 0.0138(10) 0.0150(9) -0.0004(7) 0.0077(8) -0.0005(8)
N11 0.0146(9) 0.0139(9) 0.0182(9) -0.0022(7) 0.0074(8) 0.0001(7)
N12 0.0163(9) 0.0157(10) 0.0184(10) -0.0020(8) 0.0098(8) 0.0001(8)
N13 0.0168(9) 0.0120(9) 0.0196(10) -0.0016(7) 0.0115(8) -0.0009(7)
C1 0.0190(12) 0.0121(11) 0.0145(11) -0.0021(8) 0.0070(9) -0.0024(9)
C2 0.0175(11) 0.0130(11) 0.0245(13) 0.0013(9) 0.0131(10) 0.0022(9)
C3 0.0218(13) 0.0281(15) 0.0321(14) 0.0047(11) 0.0154(11) 0.0033(11)
C4 0.0220(12) 0.0270(14) 0.0233(12) 0.0047(10) 0.0092(10) 0.0000(10)
C5 0.0280(14) 0.0283(15) 0.0348(15) 0.0106(12) 0.0100(12) -0.0026(11)
C6 0.0242(13) 0.0155(13) 0.0444(16) 0.0048(11) 0.0083(12) -0.0005(10)
C7 0.0213(12) 0.0402(16) 0.0202(12) 0.0013(11) 0.0096(11) 0.0017(11)
C8 0.0263(14) 0.0525(18) 0.0192(13) -0.0077(12) 0.0099(11) -0.0055(13)
C9 0.0225(13) 0.0440(17) 0.0275(14) -0.0162(12) 0.0134(11) -0.0071(12)
C10 0.0204(12) 0.0255(13) 0.0242(13) -0.0040(10) 0.0111(10) -0.0044(10)
C11 0.0165(12) 0.0345(15) 0.0293(13) -0.0036(11) 0.0123(11) -0.0005(11)
C12 0.0193(12) 0.0339(15) 0.0300(14) -0.0068(11) 0.0131(11) 0.0054(11)
C13 0.0208(12) 0.0145(11) 0.0182(11) 0.0014(9) 0.0096(10) -0.0012(9)
C14 0.0196(11) 0.0177(12) 0.0194(11) 0.0018(9) 0.0105(10) -0.0020(9)
C15 0.0185(11) 0.0205(12) 0.0158(11) 0.0018(9) 0.0077(9) 0.0023(9)
C16 0.0200(11) 0.0159(11) 0.0186(11) 0.0015(9) 0.0091(10) 0.0010(9)
C17 0.0173(11) 0.0150(11) 0.0162(11) 0.0000(9) 0.0074(9) -0.0006(9)
C18 0.0167(11) 0.0160(12) 0.0169(11) 0.0005(9) 0.0075(9) 0.0017(9)
C19 0.0177(11) 0.0160(12) 0.0204(12) -0.0004(9) 0.0092(10) 0.0014(9)
C20 0.0192(11) 0.0155(12) 0.0206(12) 0.0008(9) 0.0085(10) 0.0004(9)
C21 0.0173(11) 0.0198(12) 0.0225(12) 0.0012(9) 0.0102(10) -0.0013(9)
C22 0.0183(11) 0.0189(12) 0.0215(12) -0.0022(9) 0.0115(10) 0.0014(9)
C23 0.0222(12) 0.0218(13) 0.0209(12) 0.0025(10) 0.0107(10) 0.0038(10)
C24 0.0278(13) 0.0260(13) 0.0331(14) -0.0006(11) 0.0210(12) 0.0046(11)
C25 0.0376(16) 0.0272(15) 0.0457(17) 0.0016(12) 0.0280(14) 0.0041(12)
C26 0.0244(12) 0.0165(12) 0.0255(13) 0.0010(10) 0.0133(11) -0.0005(10)
C27 0.0353(15) 0.0170(13) 0.0375(15) 0.0018(11) 0.0234(13) -0.0032(11)
C28 0.0413(17) 0.0246(15) 0.0462(17) -0.0019(13) 0.0196(14) -0.0089(13)
C29 0.0232(12) 0.0184(12) 0.0176(11) -0.0008(9) 0.0096(10) 0.0006(10)
C30 0.0222(12) 0.0207(12) 0.0176(12) 0.0017(9) 0.0086(10) 0.0001(10)
C31 0.0190(11) 0.0165(12) 0.0226(12) 0.0000(9) 0.0112(10) -0.0002(9)
C32 0.0177(11) 0.0168(12) 0.0191(11) -0.0010(9) 0.0083(9) -0.0010(9)
C33 0.0156(11) 0.0155(11) 0.0199(11) -0.0010(9) 0.0098(9) -0.0013(9)
C34 0.0177(11) 0.0148(11) 0.0197(11) -0.0008(9) 0.0109(10) 0.0005(9)
C35 0.0230(12) 0.0121(11) 0.0211(12) -0.0003(9) 0.0106(10) -0.0004(9)
C36 0.0233(12) 0.0177(12) 0.0203(12) -0.0011(9) 0.0122(10) 0.0004(10)
C37 0.0265(13) 0.0158(12) 0.0234(12) 0.0036(9) 0.0132(10) 0.0013(10)
C38 0.0222(12) 0.0137(11) 0.0234(12) 0.0008(9) 0.0129(10) -0.0006(9)
C39 0.0190(11) 0.0183(12) 0.0208(12) 0.0015(10) 0.0079(10) 0.0005(10)
C40 0.0312(14) 0.0124(12) 0.0263(13) 0.0003(10) 0.0111(11) 0.0002(10)
C41 0.0338(15) 0.0248(13) 0.0252(13) -0.0021(11) 0.0110(12) -0.0005(11)
C42 0.0240(12) 0.0211(13) 0.0215(12) 0.0022(10) 0.0119(10) 0.0024(10)
C43 0.0298(15) 0.0336(16) 0.0282(14) 0.0008(12) 0.0035(12) -0.0014(12)
C44 0.050(2) 0.056(2) 0.0319(16) -0.0036(15) 0.0106(15) -0.0029(16)
B1 0.0197(14) 0.0227(15) 0.0322(16) -0.0114(12) 0.0115(12) 0.0004(11)
O1S 0.095(2) 0.0593(18) 0.097(2) 0.0197(16) 0.068(2) 0.0137(16)
C1S 0.048(2) 0.057(2) 0.065(2) 0.0194(18) 0.0341(18) 0.0055(17)
Cl1 0.0212(3) 0.0199(3) 0.0262(3) -0.0032(2) 0.0115(2) -0.0006(2)
O9 0.0270(10) 0.0282(10) 0.0298(10) 0.0026(8) 0.0100(8) 0.0017(8)
O10 0.0368(11) 0.0204(10) 0.0566(13) -0.0079(9) 0.0247(10) -0.0018(8)
O11 0.0236(9) 0.0466(12) 0.0253(9) -0.0036(8) 0.0123(8) -0.0030(8)
O12 0.0239(9) 0.0249(10) 0.0385(10) -0.0049(8) 0.0179(8) -0.0014(7)

loop_
_atom_type_symbol
_atom_type_description
_atom_type_scat_dispersion_real
_atom_type_scat_dispersion_imag
_atom_type_scat_source
C C 0.0033 0.0016 'International Tables Vol C Tables 4.2.6.8 and 6.1.1.4'
H H 0.0000 0.0000 'International Tables Vol C Tables 4.2.6.8 and 6.1.1.4'
B B 0.0013 0.0007 'International Tables Vol C Tables 4.2.6.8 and 6.1.1.4'
Cl Cl 0.1484 0.1585 'International Tables Vol C Tables 4.2.6.8 and 6.1.1.4'
Co Co 0.3494 0.9721 'International Tables Vol C Tables 4.2.6.8 and 6.1.1.4'
Fe Fe 0.3463 0.8444 'International Tables Vol C Tables 4.2.6.8 and 6.1.1.4'
N N 0.0061 0.0033 'International Tables Vol C Tables 4.2.6.8 and 6.1.1.4'
O O 0.0106 0.0060 'International Tables Vol C Tables 4.2.6.8 and 6.1.1.4'

loop_
_geom_angle_atom_site_label_1
_geom_angle_atom_site_label_2
_geom_angle_atom_site_label_3
_geom_angle
_geom_angle_site_symmetry_1
_geom_angle_site_symmetry_3
N2 Co1 N1 91.59(8) 3_566 .
N2 Co1 N11 86.54(8) 3_566 .
N1 Co1 N11 92.85(8) . .
N2 Co1 N10 88.45(8) 3_566 .
N1 Co1 N10 176.29(8) . .
N11 Co1 N10 83.45(8) . .
N2 Co1 N13 175.68(8) 3_566 .
N1 Co1 N13 90.55(8) . .
N11 Co1 N13 97.10(8) . .
N10 Co1 N13 89.65(8) . .
N2 Co1 N12 92.85(8) 3_566 .
N1 Co1 N12 86.33(8) . .
N11 Co1 N12 178.97(8) . .
N10 Co1 N12 97.37(8) . .
N13 Co1 N12 83.54(8) . .
C1 Fe1 C2 90.80(10) . .
C1 Fe1 C3 88.35(10) . .
C2 Fe1 C3 89.03(11) . .
C1 Fe1 N6 92.13(9) . .
C2 Fe1 N6 176.61(9) . .
C3 Fe1 N6 92.75(10) . .
C1 Fe1 N8 178.75(9) . .
C2 Fe1 N8 90.30(9) . .
C3 Fe1 N8 92.25(10) . .
N6 Fe1 N8 86.74(8) . .
C1 Fe1 N4 90.69(9) . .
C2 Fe1 N4 90.77(9) . .
C3 Fe1 N4 179.02(10) . .
N6 Fe1 N4 87.50(8) . .
N8 Fe1 N4 88.72(8) . .
C23 O2 C24 115.23(19) . .
C26 O4 C27 117.39(19) . .
C39 O6 C40 115.75(18) . .
C42 O8 C43 116.9(2) . .
C1 N1 Co1 166.37(18) . .
C2 N2 Co1 166.63(19) . 3_566
C4 N4 N5 106.8(2) . .
C4 N4 Fe1 132.81(17) . .
N5 N4 Fe1 120.14(15) . .
C6 N5 N4 109.0(2) . .
C6 N5 B1 132.5(2) . .
N4 N5 B1 118.3(2) . .
C7 N6 N7 106.4(2) . .
C7 N6 Fe1 133.63(18) . .
N7 N6 Fe1 119.99(15) . .
C9 N7 N6 110.2(2) . .
C9 N7 B1 131.2(2) . .
N6 N7 B1 118.60(19) . .
C10 N8 N9 106.61(19) . .
C10 N8 Fe1 134.36(17) . .
N9 N8 Fe1 119.02(15) . .
C12 N9 N8 109.4(2) . .
C12 N9 B1 131.1(2) . .
N8 N9 B1 119.31(19) . .
C13 N10 C17 119.8(2) . .
C13 N10 Co1 126.17(16) . .
C17 N10 Co1 113.97(15) . .
C22 N11 C18 120.1(2) . .
C22 N11 Co1 125.66(16) . .
C18 N11 Co1 113.68(15) . .
C29 N12 C33 119.8(2) . .
C29 N12 Co1 125.78(16) . .
C33 N12 Co1 113.02(15) . .
C38 N13 C34 119.3(2) . .
C38 N13 Co1 126.71(16) . .
C34 N13 Co1 113.84(15) . .
N1 C1 Fe1 177.4(2) . .
N2 C2 Fe1 177.8(2) . .
N3 C3 Fe1 176.5(3) . .
N4 C4 C5 110.4(2) . .
N4 C4 H4 124.8 . .
C5 C4 H4 124.8 . .
C6 C5 C4 104.8(2) . .
C6 C5 H5 127.6 . .
C4 C5 H5 127.6 . .
N5 C6 C5 109.0(2) . .
N5 C6 H6 125.5 . .
C5 C6 H6 125.5 . .
N6 C7 C8 110.5(3) . .
N6 C7 H7 124.7 . .
C8 C7 H7 124.7 . .
C9 C8 C7 104.9(2) . .
C9 C8 H8 127.5 . .
C7 C8 H8 127.5 . .
N7 C9 C8 108.0(2) . .
N7 C9 H9 126.0 . .
C8 C9 H9 126.0 . .
N8 C10 C11 110.2(2) . .
N8 C10 H10 124.9 . .
C11 C10 H10 124.9 . .
C12 C11 C10 105.1(2) . .
C12 C11 H11 127.4 . .
C10 C11 H11 127.4 . .
N9 C12 C11 108.6(2) . .
N9 C12 H12 125.7 . .
C11 C12 H12 125.7 . .
N10 C13 C14 121.5(2) . .
N10 C13 H13 119.3 . .
C14 C13 H13 119.3 . .
C13 C14 C15 119.4(2) . .
C13 C14 H14 120.3 . .
C15 C14 H14 120.3 . .
C14 C15 C16 119.1(2) . .
C14 C15 C23 118.3(2) . .
C16 C15 C23 122.6(2) . .
C17 C16 C15 118.7(2) . .
C17 C16 H16 120.6 . .
C15 C16 H16 120.6 . .
N10 C17 C16 121.4(2) . .
N10 C17 C18 113.8(2) . .
C16 C17 C18 124.8(2) . .
N11 C18 C19 121.2(2) . .
N11 C18 C17 113.8(2) . .
C19 C18 C17 124.9(2) . .
C18 C19 C20 118.7(2) . .
C18 C19 H19 120.6 . .
C20 C19 H19 120.6 . .
C19 C20 C21 119.6(2) . .
C19 C20 C26 118.4(2) . .
C21 C20 C26 122.0(2) . .
C22 C21 C20 119.1(2) . .
C22 C21 H21 120.4 . .
C20 C21 H21 120.4 . .
N11 C22 C21 121.3(2) . .
N11 C22 H22 119.4 . .
C21 C22 H22 119.4 . .
O1 C23 O2 125.1(2) . .
O1 C23 C15 122.5(2) . .
O2 C23 C15 112.4(2) . .
O2 C24 C25 107.2(2) . .
O2 C24 H24A 110.3 . .
C25 C24 H24A 110.3 . .
O2 C24 H24B 110.3 . .
C25 C24 H24B 110.3 . .
H24A C24 H24B 108.5 . .
C24 C25 H25A 109.5 . .
C24 C25 H25B 109.5 . .
H25A C25 H25B 109.5 . .
C24 C25 H25C 109.5 . .
H25A C25 H25C 109.5 . .
H25B C25 H25C 109.5 . .
O3 C26 O4 126.1(2) . .
O3 C26 C20 123.2(2) . .
O4 C26 C20 110.7(2) . .
O4 C27 C28 110.7(2) . .
O4 C27 H27A 109.5 . .
C28 C27 H27A 109.5 . .
O4 C27 H27B 109.5 . .
C28 C27 H27B 109.5 . .
H27A C27 H27B 108.1 . .
C27 C28 H28A 109.5 . .
C27 C28 H28B 109.5 . .
H28A C28 H28B 109.5 . .
C27 C28 H28C 109.5 . .
H28A C28 H28C 109.5 . .
H28B C28 H28C 109.5 . .
N12 C29 C30 121.4(2) . .
N12 C29 H29 119.3 . .
C30 C29 H29 119.3 . .
C29 C30 C31 119.3(2) . .
C29 C30 H30 120.3 . .
C31 C30 H30 120.3 . .
C32 C31 C30 119.2(2) . .
C32 C31 C39 121.7(2) . .
C30 C31 C39 119.1(2) . .
C33 C32 C31 118.8(2) . .
C33 C32 H32 120.6 . .
C31 C32 H32 120.6 . .
N12 C33 C32 121.5(2) . .
N12 C33 C34 113.9(2) . .
C32 C33 C34 124.6(2) . .
N13 C34 C35 121.6(2) . .
N13 C34 C33 113.36(19) . .
C35 C34 C33 125.0(2) . .
C34 C35 C36 118.6(2) . .
C34 C35 H35 120.7 . .
C36 C35 H35 120.7 . .
C37 C36 C35 119.1(2) . .
C37 C36 C42 122.4(2) . .
C35 C36 C42 118.5(2) . .
C38 C37 C36 119.4(2) . .
C38 C37 H37 120.3 . .
C36 C37 H37 120.3 . .
N13 C38 C37 121.8(2) . .
N13 C38 H38 119.1 . .
C37 C38 H38 119.1 . .
O5 C39 O6 125.7(2) . .
O5 C39 C31 123.1(2) . .
O6 C39 C31 111.22(19) . .
O6 C40 C41 106.9(2) . .
O6 C40 H40A 110.3 . .
C41 C40 H40A 110.3 . .
O6 C40 H40B 110.3 . .
C41 C40 H40B 110.3 . .
H40A C40 H40B 108.6 . .
C40 C41 H41A 109.5 . .
C40 C41 H41B 109.5 . .
H41A C41 H41B 109.5 . .
C40 C41 H41C 109.5 . .
H41A C41 H41C 109.5 . .
H41B C41 H41C 109.5 . .
O7 C42 O8 125.5(2) . .
O7 C42 C36 123.1(2) . .
O8 C42 C36 111.4(2) . .
O8 C43 C44 110.5(3) . .
O8 C43 H43A 109.6 . .
C44 C43 H43A 109.6 . .
O8 C43 H43B 109.6 . .
C44 C43 H43B 109.6 . .
H43A C43 H43B 108.1 . .
C43 C44 H44A 109.5 . .
C43 C44 H44B 109.5 . .
H44A C44 H44B 109.5 . .
C43 C44 H44C 109.5 . .
H44A C44 H44C 109.5 . .
H44B C44 H44C 109.5 . .
N5 B1 N7 106.6(2) . .
N5 B1 N9 108.2(2) . .
N7 B1 N9 107.0(2) . .
N5 B1 H1 111.6 . .
N7 B1 H1 111.6 . .
N9 B1 H1 111.6 . .
C1S O1S H1S 109.3 . .
O1S C1S H1SA 109.5 . .
O1S C1S H1SB 109.6 . .
H1SA C1S H1SB 109.5 . .
O1S C1S H1SC 109.3 . .
H1SA C1S H1SC 109.5 . .
H1SB C1S H1SC 109.5 . .
O10 Cl1 O9 109.77(12) . .
O10 Cl1 O11 109.79(12) . .
O9 Cl1 O11 108.89(11) . .
O10 Cl1 O12 110.38(11) . .
O9 Cl1 O12 108.88(11) . .
O11 Cl1 O12 109.10(11) . .

loop_
_geom_bond_atom_site_label_1
_geom_bond_atom_site_label_2
_geom_bond_distance
_geom_bond_site_symmetry_2
Co1 N2 1.877(2) 3_566
Co1 N1 1.884(2) .
Co1 N11 1.9263(19) .
Co1 N10 1.9311(19) .
Co1 N13 1.9340(19) .
Co1 N12 1.9363(19) .
Fe1 C1 1.852(2) .
Fe1 C2 1.852(2) .
Fe1 C3 1.908(3) .
Fe1 N6 1.996(2) .
Fe1 N8 2.001(2) .
Fe1 N4 2.010(2) .
O1 C23 1.204(3) .
O2 C23 1.324(3) .
O2 C24 1.468(3) .
O3 C26 1.204(3) .
O4 C26 1.328(3) .
O4 C27 1.465(3) .
O5 C39 1.199(3) .
O6 C39 1.323(3) .
O6 C40 1.458(3) .
O7 C42 1.201(3) .
O8 C42 1.326(3) .
O8 C43 1.472(3) .
N1 C1 1.161(3) .
N2 C2 1.159(3) .
N2 Co1 1.877(2) 3_566
N3 C3 1.155(4) .
N4 C4 1.332(3) .
N4 N5 1.358(3) .
N5 C6 1.354(3) .
N5 B1 1.532(4) .
N6 C7 1.333(3) .
N6 N7 1.361(3) .
N7 C9 1.344(3) .
N7 B1 1.541(4) .
N8 C10 1.335(3) .
N8 N9 1.365(3) .
N9 C12 1.349(3) .
N9 B1 1.545(3) .
N10 C13 1.339(3) .
N10 C17 1.354(3) .
N11 C22 1.341(3) .
N11 C18 1.357(3) .
N12 C29 1.339(3) .
N12 C33 1.353(3) .
N13 C38 1.337(3) .
N13 C34 1.363(3) .
C4 C5 1.396(4) .
C4 H4 0.9500 .
C5 C6 1.361(4) .
C5 H5 0.9500 .
C6 H6 0.9500 .
C7 C8 1.393(4) .
C7 H7 0.9500 .
C8 C9 1.382(4) .
C8 H8 0.9500 .
C9 H9 0.9500 .
C10 C11 1.396(4) .
C10 H10 0.9500 .
C11 C12 1.369(4) .
C11 H11 0.9500 .
C12 H12 0.9500 .
C13 C14 1.379(3) .
C13 H13 0.9500 .
C14 C15 1.390(3) .
C14 H14 0.9500 .
C15 C16 1.392(3) .
C15 C23 1.502(3) .
C16 C17 1.386(3) .
C16 H16 0.9500 .
C17 C18 1.471(3) .
C18 C19 1.385(3) .
C19 C20 1.386(3) .
C19 H19 0.9500 .
C20 C21 1.390(3) .
C20 C26 1.505(3) .
C21 C22 1.380(3) .
C21 H21 0.9500 .
C22 H22 0.9500 .
C24 C25 1.507(4) .
C24 H24A 0.9900 .
C24 H24B 0.9900 .
C25 H25A 0.9800 .
C25 H25B 0.9800 .
C25 H25C 0.9800 .
C27 C28 1.502(4) .
C27 H27A 0.9900 .
C27 H27B 0.9900 .
C28 H28A 0.9800 .
C28 H28B 0.9800 .
C28 H28C 0.9800 .
C29 C30 1.378(3) .
C29 H29 0.9500 .
C30 C31 1.389(3) .
C30 H30 0.9500 .
C31 C32 1.386(3) .
C31 C39 1.501(3) .
C32 C33 1.382(3) .
C32 H32 0.9500 .
C33 C34 1.473(3) .
C34 C35 1.383(3) .
C35 C36 1.394(3) .
C35 H35 0.9500 .
C36 C37 1.386(3) .
C36 C42 1.506(3) .
C37 C38 1.378(3) .
C37 H37 0.9500 .
C38 H38 0.9500 .
C40 C41 1.501(3) .
C40 H40A 0.9900 .
C40 H40B 0.9900 .
C41 H41A 0.9800 .
C41 H41B 0.9800 .
C41 H41C 0.9800 .
C43 C44 1.490(4) .
C43 H43A 0.9900 .
C43 H43B 0.9900 .
C44 H44A 0.9800 .
C44 H44B 0.9800 .
C44 H44C 0.9800 .
B1 H1 1.0001 .
O1S C1S 1.416(4) .
O1S H1S 0.8400 .
C1S H1SA 0.9799 .
C1S H1SB 0.9801 .
C1S H1SC 0.9800 .
Cl1 O10 1.4363(19) .
Cl1 O9 1.4405(19) .
Cl1 O11 1.4425(19) .
Cl1 O12 1.4456(18) .

loop_
_geom_torsion_atom_site_label_1
_geom_torsion_atom_site_label_2
_geom_torsion_atom_site_label_3
_geom_torsion_atom_site_label_4
_geom_torsion
_geom_torsion_site_symmetry_1
N2 Co1 N1 C1 -5.3(8) 3_566
N11 Co1 N1 C1 -91.9(8) .
N10 Co1 N1 C1 -96.0(14) .
N13 Co1 N1 C1 170.9(8) .
N12 Co1 N1 C1 87.4(8) .
C1 Fe1 N4 C4 38.2(2) .
C2 Fe1 N4 C4 -52.7(2) .
C3 Fe1 N4 C4 26(6) .
N6 Fe1 N4 C4 130.3(2) .
N8 Fe1 N4 C4 -142.9(2) .
C1 Fe1 N4 N5 -135.00(17) .
C2 Fe1 N4 N5 134.18(17) .
C3 Fe1 N4 N5 -147(6) .
N6 Fe1 N4 N5 -42.90(17) .
N8 Fe1 N4 N5 43.90(17) .
C4 N4 N5 C6 -0.9(3) .
Fe1 N4 N5 C6 173.90(16) .
C4 N4 N5 B1 -176.3(2) .
Fe1 N4 N5 B1 -1.5(3) .
C1 Fe1 N6 C7 -46.5(2) .
C2 Fe1 N6 C7 163.5(15) .
C3 Fe1 N6 C7 41.9(2) .
N8 Fe1 N6 C7 134.0(2) .
N4 Fe1 N6 C7 -137.1(2) .
C1 Fe1 N6 N7 133.31(18) .
C2 Fe1 N6 N7 -16.6(17) .
C3 Fe1 N6 N7 -138.24(18) .
N8 Fe1 N6 N7 -46.15(17) .
N4 Fe1 N6 N7 42.71(17) .
C7 N6 N7 C9 0.2(3) .
Fe1 N6 N7 C9 -179.64(17) .
C7 N6 N7 B1 -178.8(2) .
Fe1 N6 N7 B1 1.3(3) .
C1 Fe1 N8 C10 -158(4) .
C2 Fe1 N8 C10 49.6(2) .
C3 Fe1 N8 C10 -39.4(2) .
N6 Fe1 N8 C10 -132.0(2) .
N4 Fe1 N8 C10 140.4(2) .
C1 Fe1 N8 N9 21(4) .
C2 Fe1 N8 N9 -131.45(17) .
C3 Fe1 N8 N9 139.50(18) .
N6 Fe1 N8 N9 46.88(17) .
N4 Fe1 N8 N9 -40.69(17) .
C10 N8 N9 C12 0.4(3) .
Fe1 N8 N9 C12 -178.73(16) .
C10 N8 N9 B1 175.9(2) .
Fe1 N8 N9 B1 -3.3(3) .
N2 Co1 N10 C13 99.51(19) 3_566
N1 Co1 N10 C13 -169.7(12) .
N11 Co1 N10 C13 -173.80(19) .
N13 Co1 N10 C13 -76.61(19) .
N12 Co1 N10 C13 6.83(19) .
N2 Co1 N10 C17 -78.78(16) 3_566
N1 Co1 N10 C17 12.0(13) .
N11 Co1 N10 C17 7.91(15) .
N13 Co1 N10 C17 105.10(16) .
N12 Co1 N10 C17 -171.46(15) .
N2 Co1 N11 C22 -92.96(19) 3_566
N1 Co1 N11 C22 -1.53(19) .
N10 Co1 N11 C22 178.20(19) .
N13 Co1 N11 C22 89.38(19) .
N12 Co1 N11 C22 -39(4) .
N2 Co1 N11 C18 78.32(16) 3_566
N1 Co1 N11 C18 169.74(16) .
N10 Co1 N11 C18 -10.52(15) .
N13 Co1 N11 C18 -99.35(16) .
N12 Co1 N11 C18 132(4) .
N2 Co1 N12 C29 4.0(2) 3_566
N1 Co1 N12 C29 -87.40(19) .
N11 Co1 N12 C29 -50(4) .
N10 Co1 N12 C29 92.82(19) .
N13 Co1 N12 C29 -178.4(2) .
N2 Co1 N12 C33 170.22(16) 3_566
N1 Co1 N12 C33 78.80(16) .
N11 Co1 N12 C33 117(4) .
N10 Co1 N12 C33 -100.97(16) .
N13 Co1 N12 C33 -12.17(15) .
N2 Co1 N13 C38 -137.5(10) 3_566
N1 Co1 N13 C38 102.72(19) .
N11 Co1 N13 C38 9.8(2) .
N10 Co1 N13 C38 -73.58(19) .
N12 Co1 N13 C38 -171.0(2) .
N2 Co1 N13 C34 38.1(12) 3_566
N1 Co1 N13 C34 -81.69(16) .
N11 Co1 N13 C34 -174.63(15) .
N10 Co1 N13 C34 102.01(16) .
N12 Co1 N13 C34 4.56(16) .
Co1 N1 C1 Fe1 98(4) .
C2 Fe1 C1 N1 -84(5) .
C3 Fe1 C1 N1 5(5) .
N6 Fe1 C1 N1 97(5) .
N8 Fe1 C1 N1 123(5) .
N4 Fe1 C1 N1 -175(100) .
Co1 N2 C2 Fe1 70(6) 3_566
C1 Fe1 C2 N2 157(5) .
C3 Fe1 C2 N2 69(5) .
N6 Fe1 C2 N2 -53(6) .
N8 Fe1 C2 N2 -24(5) .
N4 Fe1 C2 N2 -112(5) .
C1 Fe1 C3 N3 -49(4) .
C2 Fe1 C3 N3 42(4) .
N6 Fe1 C3 N3 -141(4) .
N8 Fe1 C3 N3 132(4) .
N4 Fe1 C3 N3 -37(9) .
N5 N4 C4 C5 0.7(3) .
Fe1 N4 C4 C5 -173.13(18) .
N4 C4 C5 C6 -0.3(3) .
N4 N5 C6 C5 0.7(3) .
B1 N5 C6 C5 175.3(2) .
C4 C5 C6 N5 -0.3(3) .
N7 N6 C7 C8 0.2(3) .
Fe1 N6 C7 C8 -179.89(18) .
N6 C7 C8 C9 -0.6(3) .
N6 N7 C9 C8 -0.6(3) .
B1 N7 C9 C8 178.2(3) .
C7 C8 C9 N7 0.7(3) .
N9 N8 C10 C11 -0.3(3) .
Fe1 N8 C10 C11 178.73(18) .
N8 C10 C11 C12 0.0(3) .
N8 N9 C12 C11 -0.5(3) .
B1 N9 C12 C11 -175.2(3) .
C10 C11 C12 N9 0.3(3) .
C17 N10 C13 C14 -0.2(3) .
Co1 N10 C13 C14 -178.36(16) .
N10 C13 C14 C15 1.0(3) .
C13 C14 C15 C16 -1.0(3) .
C13 C14 C15 C23 177.5(2) .
C14 C15 C16 C17 0.2(3) .
C23 C15 C16 C17 -178.3(2) .
C13 N10 C17 C16 -0.7(3) .
Co1 N10 C17 C16 177.73(17) .
C13 N10 C17 C18 177.59(19) .
Co1 N10 C17 C18 -4.0(2) .
C15 C16 C17 N10 0.6(3) .
C15 C16 C17 C18 -177.4(2) .
C22 N11 C18 C19 0.4(3) .
Co1 N11 C18 C19 -171.42(17) .
C22 N11 C18 C17 -177.17(19) .
Co1 N11 C18 C17 11.0(2) .
N10 C17 C18 N11 -4.6(3) .
C16 C17 C18 N11 173.6(2) .
N10 C17 C18 C19 177.9(2) .
C16 C17 C18 C19 -3.9(4) .
N11 C18 C19 C20 -0.9(3) .
C17 C18 C19 C20 176.4(2) .
C18 C19 C20 C21 0.0(3) .
C18 C19 C20 C26 -177.6(2) .
C19 C20 C21 C22 1.3(3) .
C26 C20 C21 C22 178.8(2) .
C18 N11 C22 C21 1.0(3) .
Co1 N11 C22 C21 171.74(17) .
C20 C21 C22 N11 -1.8(3) .
C24 O2 C23 O1 -3.2(4) .
C24 O2 C23 C15 176.44(19) .
C14 C15 C23 O1 -8.9(4) .
C16 C15 C23 O1 169.7(2) .
C14 C15 C23 O2 171.5(2) .
C16 C15 C23 O2 -10.0(3) .
C23 O2 C24 C25 -172.9(2) .
C27 O4 C26 O3 3.1(4) .
C27 O4 C26 C20 -175.8(2) .
C19 C20 C26 O3 3.9(4) .
C21 C20 C26 O3 -173.7(2) .
C19 C20 C26 O4 -177.2(2) .
C21 C20 C26 O4 5.2(3) .
C26 O4 C27 C28 -82.5(3) .
C33 N12 C29 C30 -2.1(3) .
Co1 N12 C29 C30 163.28(18) .
N12 C29 C30 C31 -1.5(4) .
C29 C30 C31 C32 3.0(4) .
C29 C30 C31 C39 -178.6(2) .
C30 C31 C32 C33 -1.1(3) .
C39 C31 C32 C33 -179.5(2) .
C29 N12 C33 C32 4.1(3) .
Co1 N12 C33 C32 -163.04(18) .
C29 N12 C33 C34 -175.8(2) .
Co1 N12 C33 C34 17.0(2) .
C31 C32 C33 N12 -2.5(3) .
C31 C32 C33 C34 177.4(2) .
C38 N13 C34 C35 2.8(3) .
Co1 N13 C34 C35 -173.15(17) .
C38 N13 C34 C33 179.25(19) .
Co1 N13 C34 C33 3.3(2) .
N12 C33 C34 N13 -13.5(3) .
C32 C33 C34 N13 166.6(2) .
N12 C33 C34 C35 162.9(2) .
C32 C33 C34 C35 -17.1(4) .
N13 C34 C35 C36 -0.6(3) .
C33 C34 C35 C36 -176.6(2) .
C34 C35 C36 C37 -2.1(3) .
C34 C35 C36 C42 176.5(2) .
C35 C36 C37 C38 2.6(4) .
C42 C36 C37 C38 -175.9(2) .
C34 N13 C38 C37 -2.3(3) .
Co1 N13 C38 C37 173.10(18) .
C36 C37 C38 N13 -0.4(4) .
C40 O6 C39 O5 -2.9(4) .
C40 O6 C39 C31 177.3(2) .
C32 C31 C39 O5 170.8(2) .
C30 C31 C39 O5 -7.6(4) .
C32 C31 C39 O6 -9.4(3) .
C30 C31 C39 O6 172.2(2) .
C39 O6 C40 C41 -168.5(2) .
C43 O8 C42 O7 -4.5(4) .
C43 O8 C42 C36 173.9(2) .
C37 C36 C42 O7 -172.0(2) .
C35 C36 C42 O7 9.4(4) .
C37 C36 C42 O8 9.5(3) .
C35 C36 C42 O8 -169.0(2) .
C42 O8 C43 C44 89.3(3) .
C6 N5 B1 N7 -115.2(3) .
N4 N5 B1 N7 59.0(3) .
C6 N5 B1 N9 130.0(3) .
N4 N5 B1 N9 -55.8(3) .
C9 N7 B1 N5 122.1(3) .
N6 N7 B1 N5 -59.2(3) .
C9 N7 B1 N9 -122.4(3) .
N6 N7 B1 N9 56.4(3) .
C12 N9 B1 N5 -126.6(3) .
N8 N9 B1 N5 59.2(3) .
C12 N9 B1 N7 118.9(3) .
N8 N9 B1 N7 -55.3(3) .
